data_1515503
loop_
_publ_author_name
'Serpell, Christopher J.'
'Cookson, James'
'Thompson, Amber L.'
'Beer, Paul D.'

_publ_section_title
;
 A dual-functional tetrakis-imidazolium macrocycle for supramolecular
 assembly
;
_journal_issue 3
_journal_name_full 'Chemical Science'
_journal_page_first 494
_journal_paper_doi 10.1039/c0sc00511h
_journal_volume 2
_journal_year 2011
_chemical_formula_moiety 'C80 H72 N16, 8(F6 P), 2(C H Cl3)'
_chemical_formula_sum 'C82 H74 Cl6 F48 N16 P8'
_chemical_formula_weight 2656.01
_space_group_IT_number 2
_symmetry_cell_setting triclinic
_symmetry_space_group_name_Hall '-P 1'
_symmetry_space_group_name_H-M 'P -1'
_atom_sites_solution_hydrogens geom
_atom_sites_solution_primary direct
_audit_creation_date 10-07-23
_audit_creation_method CRYSTALS_ver_14.07
_cell_angle_alpha 94.45(3)
_cell_angle_beta 97.31(4)
_cell_angle_gamma 95.24(4)
_cell_formula_units_Z 1
_cell_length_a 10.061(10)
_cell_length_b 10.107(9)
_cell_length_c 30.25(3)
_cell_measurement_reflns_used 5682
_cell_measurement_temperature 100
_cell_measurement_theta_max 32
_cell_measurement_theta_min 2
_cell_volume 3026(5)
_computing_cell_refinement 'CrystalClear (Rigaku, 1997--2002)'
_computing_data_collection 'CrystalClear (Rigaku, 1997--2002)'
_computing_data_reduction 'CrystalClear (Rigaku, 1997--2002)'
_computing_molecular_graphics 'CAMERON (Watkin et al., 1996)'
_computing_publication_material 'CRYSTALS (Betteridge et al., 2003)'
_computing_structure_refinement 'CRYSTALS (Betteridge et al., 2003)'
_computing_structure_solution 'Superflip (Palatinus & Chapuis, 2007)'
_diffrn_ambient_temperature 100
_diffrn_measured_fraction_theta_full 0.969
_diffrn_measured_fraction_theta_max 0.834
_diffrn_measurement_device Serial
_diffrn_measurement_device_type Unknown
_diffrn_measurement_method \w-scans
_diffrn_radiation_monochromator 'Si(1 1 1) double-crystal monochromator'
_diffrn_radiation_type Synchrotron
_diffrn_radiation_wavelength 0.68890
_diffrn_reflns_av_R_equivalents 0.075
_diffrn_reflns_limit_h_max 15
_diffrn_reflns_limit_h_min -15
_diffrn_reflns_limit_k_max 15
_diffrn_reflns_limit_k_min -15
_diffrn_reflns_limit_l_max 46
_diffrn_reflns_limit_l_min -46
_diffrn_reflns_number 38030
_diffrn_reflns_theta_full 25.084
_diffrn_reflns_theta_max 33.006
_diffrn_reflns_theta_min 2.032
_diffrn_standards_decay_% 0
_diffrn_standards_interval_count 0
_diffrn_standards_interval_time 0
_diffrn_standards_number 0
_exptl_absorpt_coefficient_mu 0.368
_exptl_absorpt_correction_T_max 1.00
_exptl_absorpt_correction_T_min 0.76
_exptl_absorpt_correction_type multi-scan
_exptl_absorpt_process_details 'CrystalClear (Rigaku, 1997--2002)'
_exptl_crystal_colour colourless
_exptl_crystal_density_diffrn 1.457
_exptl_crystal_density_method 'not measured'
_exptl_crystal_description plate
_exptl_crystal_F_000 1332.000
_exptl_crystal_size_max 0.060
_exptl_crystal_size_mid 0.050
_exptl_crystal_size_min 0.005
_platon_squeeze_details
;
Large volumes containing diffuse electron density were observed.
Attempts to model these volumes as solvent molecules failed,
and consequently SQUEEZE was used in order to consider these
volumes in the refinement.
;
_refine_diff_density_max 1.35
_refine_diff_density_min -1.25
_refine_ls_extinction_method None
_refine_ls_goodness_of_fit_ref 1.0207
_refine_ls_hydrogen_treatment none
_refine_ls_matrix_type full
_refine_ls_number_parameters 969
_refine_ls_number_reflns 8500
_refine_ls_number_restraints 590
_refine_ls_R_factor_all 0.1182
_refine_ls_R_factor_gt 0.1042
_refine_ls_shift/su_max 0.0008348
_refine_ls_shift/su_mean 0.0000283
_refine_ls_structure_factor_coef Fsqd
_refine_ls_weighting_details
;
Method, part 1, Chebychev polynomial, (Watkin, 1994, Prince, 1982)
[weight] = 1.0/[A~0~*T~0~(x)+A~1~*T~1~(x) ... +A~n-1~]*T~n-1~(x)]
where A~i~ are the Chebychev coefficients listed below and x= Fcalc/Fmax
Method = Robust Weighting (Prince, 1982)
W = [weight] * [1-(deltaF/6*sigmaF)^2^]^2^
A~i~ are:
35.1 44.8 15.1
;
_refine_ls_weighting_scheme calc
_refine_ls_wR_factor_all 0.2124
_refine_ls_wR_factor_gt 0.1993
_refine_ls_wR_factor_ref 0.2124
_reflns_limit_h_max 14
_reflns_limit_h_min -14
_reflns_limit_k_max 13
_reflns_limit_k_min -9
_reflns_limit_l_max 44
_reflns_limit_l_min -45
_reflns_number_gt 6911
_reflns_number_total 27918
_reflns_threshold_expression I>2.0\s(I)
_oxford_diffrn_Wilson_B_factor 3.51
_oxford_diffrn_Wilson_scale 14.14
_oxford_refine_ls_r_factor_ref 0.1182
_oxford_refine_ls_scale 0.5409(14)
_oxford_reflns_number_all 8500
_oxford_reflns_threshold_expression_ref I>-3.0\s(I)
_oxford_structure_analysis_title 035CJS10
_cod_data_source_file c0sc00511h.txt
_cod_data_source_block 5
_cod_depositor_comments
;
The following automatic conversions were performed:

'_symmetry_cell_setting' value 'Triclinic' changed to 'triclinic'
according to
/usr/data/users/saulius/automatic-downloads/retrospective/RSC/lib/dictionaries/cif_core.dic
dictionary named 'cif_core.dic' version 2.4.2 from 2011-04-26.

Automatic conversion script
Id: cif_fix_values 2281 2013-09-26 08:29:07Z andrius 
;
_cod_original_sg_symbol_H-M 'P -1 '
_cod_database_code 1515503

loop_
_symmetry_equiv_pos_as_xyz
x,y,z
-x,-y,-z

loop_
_atom_site_label
_atom_site_type_symbol
_atom_site_fract_x
_atom_site_fract_y
_atom_site_fract_z
_atom_site_U_iso_or_equiv
_atom_site_occupancy
_atom_site_adp_type
_atom_site_refinement_flags_posn
_atom_site_refinement_flags_adp
_atom_site_refinement_flags_occupancy
_atom_site_disorder_assembly
_atom_site_disorder_group
N1 N 0.1889(6) -0.1112(7) 0.16720(19) 0.0513 1.0000 Uani . . . . .
C2 C 0.1359(7) -0.0437(8) 0.1990(2) 0.0452 1.0000 Uani . . . . .
N3 N 0.0797(6) -0.1291(6) 0.22321(19) 0.0515 1.0000 Uani . . . . .
C4 C 0.0973(8) -0.2574(8) 0.2075(3) 0.0646 1.0000 Uani . . . . .
C5 C 0.1644(8) -0.2451(9) 0.1727(3) 0.0621 1.0000 Uani . . . . .
C6 C 0.0221(7) -0.0941(8) 0.2624(2) 0.0524 1.0000 Uani . . . . .
C7 C -0.0686(8) -0.0006(8) 0.2631(2) 0.0632 1.0000 Uani . . . . .
C8 C -0.1211(8) 0.0340(9) 0.3022(3) 0.0675 1.0000 Uani . . . . .
C9 C -0.0755(8) -0.0247(8) 0.3406(2) 0.0539 1.0000 Uani . . . . .
C10 C 0.0105(9) -0.1159(9) 0.3400(2) 0.0703 1.0000 Uani . . . . .
C11 C 0.0656(9) -0.1515(9) 0.3017(3) 0.0734 1.0000 Uani . . . . .
N12 N -0.1283(7) 0.0094(7) 0.3805(2) 0.0629 1.0000 Uani . . . . .
C13 C -0.2550(10) 0.0103(9) 0.3859(3) 0.0793 1.0000 Uani . . . . .
N14 N -0.2664(10) 0.0424(8) 0.4286(3) 0.0915 1.0000 Uani . . . . .
C15 C -0.1424(14) 0.0635(11) 0.4507(3) 0.1058 1.0000 Uani . . . . .
C16 C -0.0529(11) 0.0417(10) 0.4220(3) 0.0941 1.0000 Uani . . . . .
C17 C -0.3950(10) 0.0454(13) 0.4479(3) 0.1179 1.0000 Uani . . . . .
C18 C -0.4862(13) 0.1308(14) 0.4228(3) 0.0874 1.0000 Uani . . . . .
C19 C -0.4602(10) 0.2660(14) 0.4252(3) 0.0975 1.0000 Uani . . . . .
C20 C -0.5397(9) 0.3426(9) 0.4006(3) 0.0791 1.0000 Uani . . . . .
C21 C -0.6527(8) 0.2839(9) 0.3716(2) 0.0576 1.0000 Uani . . . . .
C22 C -0.6821(10) 0.1487(11) 0.3692(3) 0.0815 1.0000 Uani . . . . .
C23 C -0.5947(14) 0.0731(11) 0.3958(4) 0.0980 1.0000 Uani . . . . .
C24 C -0.7337(8) 0.3671(9) 0.3431(3) 0.0672 1.0000 Uani . . . . .
N25 N -0.6525(6) 0.4396(7) 0.31413(19) 0.0526 1.0000 Uani . . . . .
C26 C -0.5860(7) 0.3843(8) 0.2841(3) 0.0521 1.0000 Uani . U . . .
N27 N -0.5296(6) 0.4782(6) 0.26263(19) 0.0508 1.0000 Uani . U . . .
C28 C -0.5609(9) 0.5973(8) 0.2798(3) 0.0817 1.0000 Uani . U . . .
C29 C -0.6391(9) 0.5733(10) 0.3117(3) 0.0743 1.0000 Uani . . . . .
C30 C -0.4519(6) 0.4554(6) 0.2265(2) 0.0437 1.0000 Uani D U . . .
C33 C -0.3093(6) 0.4127(6) 0.1564(2) 0.0448 1.0000 Uani D U . . .
N36 N -0.2383(6) 0.3905(6) 0.11836(18) 0.0476 1.0000 Uani D U . . .
C37 C -0.1893(7) 0.2759(8) 0.1071(3) 0.0486 1.0000 Uani D U . . .
N38 N -0.1269(6) 0.2920(7) 0.0724(2) 0.0563 1.0000 Uani D . . . .
C39 C -0.1374(10) 0.4155(10) 0.0609(3) 0.0854 1.0000 Uani D . . . .
C40 C -0.2079(10) 0.4780(9) 0.0885(3) 0.0811 1.0000 Uani D U . . .
C41 C -0.0559(8) 0.1894(8) 0.0509(2) 0.0668 1.0000 Uani D . . . .
C42 C -0.1102(9) 0.1555(8) 0.0028(2) 0.0606 1.0000 Uani D . . . .
C43 C -0.2452(9) 0.1108(9) -0.0104(3) 0.0782 1.0000 Uani D . . . .
C44 C -0.2972(8) 0.0787(9) -0.0547(3) 0.0725 1.0000 Uani D . . . .
C45 C -0.2129(8) 0.0900(7) -0.0877(2) 0.0540 1.0000 Uani D . . . .
C46 C -0.0774(9) 0.1312(8) -0.0751(3) 0.0659 1.0000 Uani D . . . .
C47 C -0.0271(8) 0.1671(8) -0.0294(3) 0.0633 1.0000 Uani D . . . .
C48 C -0.2705(7) 0.0528(8) -0.1353(2) 0.0559 1.0000 Uani D . . . .
P100 P 0.7101(5) -0.0947(6) 0.1259(2) 0.0463 0.586(10) Uani D U P . 1
F101 F 0.8183(9) -0.2003(9) 0.1329(4) 0.0871 0.586(10) Uani D U P . 1
F102 F 0.7851(11) -0.0464(10) 0.0831(3) 0.0946 0.586(10) Uani D U P . 1
F103 F 0.6257(12) -0.2132(10) 0.0869(4) 0.1160 0.586(10) Uani D U P . 1
F104 F 0.6014(9) 0.0005(10) 0.1092(4) 0.0926 0.586(10) Uani D U P . 1
F105 F 0.6228(13) -0.1551(10) 0.1564(4) 0.1213 0.586(10) Uani D U P . 1
F106 F 0.7855(14) 0.0122(10) 0.1556(3) 0.1174 0.586(10) Uani D U P . 1
P107 P 0.2636(10) 0.7297(8) 0.43624(17) 0.0743 0.546(9) Uani D U P 1 3
F108 F 0.1274(14) 0.6436(14) 0.4126(5) 0.0942 0.546(9) Uani D U P 1 3
F109 F 0.2861(12) 0.7722(11) 0.3890(3) 0.1024 0.546(9) Uani D U P 1 3
F110 F 0.3444(12) 0.5978(17) 0.4286(6) 0.1073 0.546(9) Uani D U P 1 3
F111 F 0.3946(10) 0.8112(12) 0.4586(3) 0.1020 0.546(9) Uani D U P 1 3
F112 F 0.2309(18) 0.683(2) 0.4825(5) 0.0883 0.546(9) Uani D U P 1 3
F113 F 0.176(2) 0.8541(18) 0.4432(7) 0.0967 0.546(9) Uani D U P 1 3
P114 P 0.5004(6) 0.0166(5) 0.73452(17) 0.0515 0.660(8) Uani D U P 1 1
F115 F 0.6059(7) -0.0733(7) 0.7559(3) 0.0734 0.660(8) Uani D U P 1 1
F116 F 0.6123(8) 0.0819(8) 0.7065(3) 0.0732 0.660(8) Uani D U P 1 1
F117 F 0.4474(8) -0.0938(8) 0.6940(3) 0.0646 0.660(8) Uani D U P 1 1
F118 F 0.3970(8) 0.1128(8) 0.7116(3) 0.0621 0.660(8) Uani D U P 1 1
F119 F 0.3892(7) -0.0410(6) 0.7616(2) 0.0667 0.660(8) Uani D U P 1 1
F120 F 0.5495(7) 0.1335(6) 0.7738(2) 0.0620 0.660(8) Uani D U P 1 1
P121 P 0.1184(10) 0.3525(16) 0.1869(7) 0.0618 0.602(9) Uani D U P . 3
F122 F 0.1218(10) 0.4433(9) 0.2331(3) 0.0842 0.602(9) Uani D U P . 3
F123 F 0.2536(8) 0.4474(9) 0.1780(3) 0.0841 0.602(9) Uani D U P . 3
F124 F 0.2221(12) 0.2587(9) 0.2111(5) 0.1136 0.602(9) Uani D U P . 3
F125 F 0.1249(12) 0.2652(12) 0.1408(4) 0.1043 0.602(9) Uani D U P . 3
F126 F 0.0357(8) 0.4474(7) 0.1622(3) 0.0687 0.602(9) Uani D U P . 3
F127 F -0.0023(9) 0.2646(10) 0.1957(3) 0.0957 0.602(9) Uani D U P . 3
P200 P 0.7111(7) -0.1209(8) 0.1197(2) 0.0707 0.414(10) Uani D U P . 2
F201 F 0.7883(7) -0.2258(8) 0.1096(2) 0.1355 0.414(10) Uani D U P . 2
F202 F 0.7071(7) -0.0659(8) 0.0794(2) 0.1389 0.414(10) Uani D U P . 2
F203 F 0.5824(7) -0.2029(8) 0.1153(2) 0.1154 0.414(10) Uani D U P . 2
F204 F 0.6336(7) 0.0022(8) 0.1405(2) 0.1233 0.414(10) Uani D U P . 2
F205 F 0.7281(7) -0.1581(8) 0.1746(2) 0.0922 0.414(10) Uani D U P . 2
F206 F 0.8486(7) -0.0137(8) 0.1380(2) 0.0735 0.414(10) Uani D U P . 2
P207 P 0.1743(10) 0.6622(10) 0.4375(2) 0.0726 0.454(9) Uani D U P 1 4
F208 F 0.143(3) 0.5089(15) 0.4319(4) 0.1854 0.454(9) Uani D U P 1 4
F209 F 0.1667(14) 0.6639(15) 0.3836(4) 0.0928 0.454(9) Uani D U P 1 4
F210 F 0.310(2) 0.630(4) 0.4397(8) 0.1710 0.454(9) Uani D U P 1 4
F211 F 0.216(3) 0.817(2) 0.4429(9) 0.1217 0.454(9) Uani D U P 1 4
F212 F 0.1781(19) 0.663(2) 0.4896(5) 0.0874 0.454(9) Uani D U P 1 4
F213 F 0.0257(12) 0.6933(17) 0.4314(4) 0.1272 0.454(9) Uani D U P 1 4
P214 P 0.5366(7) 0.0323(7) 0.7290(2) 0.0589 0.340(8) Uani D U P 1 2
F215 F 0.5296(7) -0.0351(7) 0.7761(2) 0.0994 0.340(8) Uani D U P 1 2
F216 F 0.6650(7) -0.0524(7) 0.7229(2) 0.0764 0.340(8) Uani D U P 1 2
F217 F 0.4517(7) -0.1018(7) 0.7047(2) 0.0815 0.340(8) Uani D U P 1 2
F218 F 0.5481(7) 0.0857(7) 0.6825(2) 0.0908 0.340(8) Uani D U P 1 2
F219 F 0.4043(7) 0.1029(7) 0.7339(2) 0.0861 0.340(8) Uani D U P 1 2
F220 F 0.6303(7) 0.1497(7) 0.7538(2) 0.0721 0.340(8) Uani D U P 1 2
P221 P 0.1524(17) 0.349(2) 0.1833(9) 0.0481 0.398(9) Uani D U P . 4
F222 F 0.2145(14) 0.4744(12) 0.2121(5) 0.0760 0.398(9) Uani D U P . 4
F223 F 0.2842(11) 0.2959(14) 0.1791(4) 0.0732 0.398(9) Uani D U P . 4
F224 F 0.1359(13) 0.2723(12) 0.2289(3) 0.0583 0.398(9) Uani D U P . 4
F225 F 0.1489(13) 0.4150(12) 0.1371(4) 0.0785 0.398(9) Uani D U P . 4
F226 F -0.0025(13) 0.3923(16) 0.1891(5) 0.0793 0.398(9) Uani D U P . 4
F227 F 0.0723(14) 0.2128(13) 0.1552(4) 0.0564 0.398(9) Uani D U P . 4
C309 C 0.8622(2) 0.5126(3) 0.33986(8) 0.1500 1.0000 Uani D U . . .
Cl310 Cl 0.7540(2) 0.6242(3) 0.32994(8) 0.2260 1.0000 Uani D U . . .
Cl311 Cl 0.9368(2) 0.4619(3) 0.29417(8) 0.1426 1.0000 Uani D . . . .
Cl312 Cl 0.7715(2) 0.3746(3) 0.35578(8) 0.2694 1.0000 Uani D . . . .
H21 H 0.1392 0.0490 0.2029 0.0559 1.0000 Uiso DR . . . .
H41 H 0.0675 -0.3361 0.2189 0.0742 1.0000 Uiso DR . . . .
H51 H 0.1920 -0.3137 0.1553 0.0781 1.0000 Uiso DR . . . .
H71 H -0.0982 0.0388 0.2372 0.0740 1.0000 Uiso DR . . . .
H81 H -0.1834 0.0954 0.3025 0.0811 1.0000 Uiso DR . . . .
H101 H 0.0363 -0.1547 0.3661 0.0811 1.0000 Uiso DR . . . .
H111 H 0.1321 -0.2110 0.3020 0.0850 1.0000 Uiso DR . . . .
H131 H -0.3273 -0.0110 0.3632 0.0960 1.0000 Uiso DR . . . .
H151 H -0.1210 0.0882 0.4808 0.1210 1.0000 Uiso DR . . . .
H161 H 0.0426 0.0475 0.4288 0.1088 1.0000 Uiso DR . . . .
H171 H -0.3753 0.0843 0.4784 0.1460 1.0000 Uiso DR . . . .
H172 H -0.4391 -0.0448 0.4470 0.1459 1.0000 Uiso DR . . . .
H191 H -0.3858 0.3070 0.4448 0.1199 1.0000 Uiso DR . . . .
H201 H -0.5182 0.4343 0.4029 0.0983 1.0000 Uiso DR . . . .
H221 H -0.7573 0.1067 0.3503 0.0971 1.0000 Uiso DR . . . .
H231 H -0.6140 -0.0194 0.3937 0.1230 1.0000 Uiso DR . . . .
H242 H -0.7739 0.4305 0.3617 0.0819 1.0000 Uiso DR . . . .
H241 H -0.8044 0.3081 0.3245 0.0818 1.0000 Uiso DR . . . .
H261 H -0.5813 0.2932 0.2787 0.0633 1.0000 Uiso DR . . . .
H281 H -0.5339 0.6788 0.2707 0.0982 1.0000 Uiso DR . . . .
H291 H -0.6781 0.6358 0.3289 0.0891 1.0000 Uiso DR . . . .
H371 H -0.1971 0.1989 0.1216 0.0588 1.0000 Uiso DR . . . .
H391 H -0.1007 0.4505 0.0374 0.1058 1.0000 Uiso DR . . . .
H401 H -0.2299 0.5656 0.0883 0.0978 1.0000 Uiso DR . . . .
H411 H 0.0392 0.2242 0.0530 0.0810 1.0000 Uiso DR . . . .
H412 H -0.0634 0.1102 0.0670 0.0811 1.0000 Uiso DR . . . .
H431 H -0.3033 0.0994 0.0115 0.0928 1.0000 Uiso DR . . . .
H441 H -0.3888 0.0517 -0.0626 0.0872 1.0000 Uiso DR . . . .
H461 H -0.0172 0.1345 -0.0970 0.0795 1.0000 Uiso DR . . . .
H471 H 0.0627 0.1996 -0.0213 0.0750 1.0000 Uiso DR . . . .
H481 H -0.3597 0.0816 -0.1408 0.0658 1.0000 Uiso DR . . . .
H482 H -0.2760 -0.0444 -0.1408 0.0660 1.0000 Uiso DR . . . .
H3091 H 0.9323 0.5471 0.3647 0.1699 1.0000 Uiso DR . . . .
C34 C -0.374(2) 0.5280(14) 0.1611(8) 0.0464 0.39(2) Uani D U P 2 2
C434 C -0.3048(16) 0.5415(10) 0.1763(4) 0.0514 0.61(2) Uani D U P 2 1
C35 C -0.442(2) 0.5539(17) 0.1977(6) 0.0482 0.39(2) Uani D U P 2 2
C435 C -0.3753(16) 0.5612(12) 0.2124(5) 0.0543 0.61(2) Uani D U P 2 1
C431 C -0.4539(17) 0.3266(9) 0.2065(5) 0.0537 0.61(2) Uani D U P 2 1
C31 C -0.382(2) 0.3432(15) 0.2246(6) 0.0399 0.39(2) Uani D U P 2 2
C432 C -0.3835(14) 0.3059(10) 0.1702(5) 0.0476 0.61(2) Uani D U P 2 1
C32 C -0.309(2) 0.3231(16) 0.1890(5) 0.0420 0.39(2) Uani D U P 2 2
H341 H -0.3727 0.5885 0.1392 0.0510 0.39(2) Uiso R . P 2 2
H4341 H -0.2568 0.6125 0.1654 0.0713 0.61(2) Uiso R . P 2 1
H351 H -0.4796 0.6338 0.2023 0.0501 0.39(2) Uiso R . P 2 2
H4351 H -0.3724 0.6466 0.2267 0.0762 0.61(2) Uiso R . P 2 1
H4311 H -0.5025 0.2540 0.2171 0.0801 0.61(2) Uiso R . P 2 1
H311 H -0.3828 0.2832 0.2465 0.0461 0.39(2) Uiso R . P 2 2
H4321 H -0.3866 0.2214 0.1555 0.0713 0.61(2) Uiso R . P 2 1
H321 H -0.2602 0.2489 0.1869 0.0480 0.39(2) Uiso R . P 2 2

loop_
_atom_site_aniso_label
_atom_site_aniso_U_11
_atom_site_aniso_U_22
_atom_site_aniso_U_33
_atom_site_aniso_U_23
_atom_site_aniso_U_13
_atom_site_aniso_U_12
N1 0.063(4) 0.046(5) 0.045(4) 0.006(3) 0.010(3) 0.003(3)
C2 0.051(5) 0.049(5) 0.032(4) -0.004(4) 0.003(4) -0.002(4)
N3 0.073(4) 0.042(5) 0.043(4) -0.001(4) 0.019(3) 0.013(4)
C4 0.098(7) 0.037(6) 0.064(6) 0.010(4) 0.026(5) 0.007(5)
C5 0.081(6) 0.048(7) 0.055(5) -0.006(4) 0.007(5) 0.009(5)
C6 0.053(5) 0.050(5) 0.054(5) 0.011(4) -0.001(4) 0.010(4)
C7 0.072(6) 0.070(6) 0.049(5) 0.006(4) -0.001(4) 0.026(5)
C8 0.061(5) 0.085(7) 0.058(6) -0.005(5) 0.011(4) 0.023(5)
C9 0.063(5) 0.065(6) 0.035(5) 0.007(4) 0.003(4) 0.017(5)
C10 0.095(6) 0.082(7) 0.042(5) 0.011(4) 0.014(4) 0.041(6)
C11 0.091(6) 0.065(6) 0.072(6) 0.018(5) 0.020(5) 0.030(5)
N12 0.066(5) 0.085(5) 0.039(5) 0.003(3) 0.011(4) 0.012(4)
C13 0.082(8) 0.108(8) 0.049(6) 0.020(5) 0.007(5) 0.010(6)
N14 0.121(8) 0.113(7) 0.061(6) 0.027(4) 0.034(5) 0.074(6)
C15 0.136(10) 0.127(10) 0.064(7) 0.008(6) 0.023(8) 0.057(9)
C16 0.124(8) 0.107(9) 0.056(6) -0.008(5) 0.028(7) 0.031(7)
C17 0.126(9) 0.190(12) 0.070(6) 0.056(7) 0.045(6) 0.106(9)
C18 0.123(10) 0.112(11) 0.036(6) 0.007(6) 0.024(6) 0.040(8)
C19 0.102(8) 0.107(10) 0.075(7) -0.003(7) -0.016(6) 0.018(8)
C20 0.080(6) 0.068(7) 0.085(6) 0.010(5) -0.021(5) 0.028(6)
C21 0.058(5) 0.070(7) 0.048(5) 0.005(5) 0.012(4) 0.021(5)
C22 0.096(7) 0.064(8) 0.084(7) 0.004(6) 0.021(5) 0.001(6)
C23 0.146(10) 0.067(8) 0.098(8) 0.022(7) 0.048(8) 0.043(8)
C24 0.064(5) 0.082(7) 0.060(5) -0.001(5) 0.013(5) 0.028(5)
N25 0.059(4) 0.057(5) 0.041(4) -0.002(3) 0.005(3) 0.013(4)
C26 0.047(5) 0.047(5) 0.060(5) 0.010(4) -0.007(4) 0.006(4)
N27 0.053(4) 0.039(4) 0.058(4) -0.003(3) 0.001(3) 0.008(3)
C28 0.100(7) 0.019(5) 0.134(8) -0.006(5) 0.050(6) 0.009(5)
C29 0.080(6) 0.052(7) 0.089(7) -0.012(5) 0.016(5) 0.008(5)
C30 0.041(4) 0.037(3) 0.049(4) 0.000(2) -0.011(3) 0.006(3)
C33 0.037(4) 0.046(3) 0.047(3) 0.005(2) -0.014(2) 0.003(3)
N36 0.054(4) 0.039(4) 0.046(3) 0.009(3) -0.007(2) 0.004(3)
C37 0.052(5) 0.037(5) 0.054(5) 0.007(4) 0.000(4) 0.000(4)
N38 0.084(5) 0.042(5) 0.048(4) 0.008(3) 0.013(4) 0.023(4)
C39 0.135(9) 0.072(8) 0.067(6) 0.024(6) 0.051(6) 0.038(6)
C40 0.135(8) 0.052(6) 0.065(5) 0.032(5) 0.022(5) 0.018(6)
C41 0.089(6) 0.069(6) 0.043(5) 0.005(4) 0.004(4) 0.017(5)
C42 0.071(6) 0.070(6) 0.049(5) 0.015(4) 0.020(5) 0.025(5)
C43 0.076(7) 0.105(8) 0.053(6) 0.004(5) 0.019(5) -0.002(6)
C44 0.070(6) 0.103(8) 0.044(5) -0.001(5) 0.017(5) -0.003(5)
C45 0.065(6) 0.054(5) 0.042(5) 0.002(4) -0.003(4) 0.016(4)
C46 0.079(7) 0.071(6) 0.051(6) 0.004(4) 0.008(4) 0.026(5)
C47 0.057(5) 0.065(6) 0.065(6) 0.002(4) -0.004(5) 0.012(4)
C48 0.064(5) 0.055(5) 0.049(5) 0.005(4) 0.009(4) 0.009(4)
P100 0.041(3) 0.028(3) 0.070(4) -0.0114(19) 0.015(2) 0.0033(19)
F101 0.067(5) 0.051(6) 0.151(9) 0.047(5) 0.011(5) 0.021(4)
F102 0.127(9) 0.069(7) 0.107(6) 0.042(5) 0.056(6) 0.030(5)
F103 0.141(9) 0.054(5) 0.126(8) -0.025(5) -0.043(6) -0.018(5)
F104 0.066(5) 0.057(5) 0.157(10) 0.021(5) 0.004(5) 0.021(4)
F105 0.172(11) 0.067(7) 0.159(9) 0.035(6) 0.121(9) 0.040(6)
F106 0.197(11) 0.044(5) 0.083(6) -0.003(4) -0.070(7) -0.010(5)
P107 0.106(5) 0.068(4) 0.050(3) 0.000(3) 0.010(3) 0.024(4)
F108 0.104(6) 0.106(8) 0.069(7) 0.007(8) -0.014(6) 0.026(5)
F109 0.159(9) 0.102(8) 0.054(4) 0.001(4) 0.035(4) 0.034(6)
F110 0.109(8) 0.105(7) 0.118(10) 0.007(5) 0.026(7) 0.052(6)
F111 0.099(6) 0.129(8) 0.076(5) -0.011(5) 0.021(4) 0.007(5)
F112 0.112(11) 0.102(9) 0.050(4) 0.010(4) 0.003(4) 0.017(7)
F113 0.143(9) 0.111(8) 0.044(6) -0.002(6) 0.009(5) 0.066(7)
P114 0.060(3) 0.033(3) 0.058(3) 0.0010(17) 0.0004(17) 0.0001(17)
F115 0.075(4) 0.041(4) 0.094(6) -0.007(3) -0.021(3) 0.010(3)
F116 0.080(5) 0.050(5) 0.091(5) -0.008(3) 0.034(4) -0.003(3)
F117 0.072(5) 0.053(4) 0.064(4) -0.014(3) 0.000(3) 0.010(4)
F118 0.069(4) 0.043(4) 0.070(5) 0.007(3) -0.007(3) 0.005(3)
F119 0.084(4) 0.052(4) 0.067(4) 0.008(3) 0.019(3) 0.004(3)
F120 0.084(5) 0.041(4) 0.055(4) -0.002(3) -0.008(3) 0.007(3)
P121 0.050(5) 0.045(4) 0.081(6) 0.005(3) -0.025(4) 0.004(3)
F122 0.094(7) 0.080(6) 0.070(4) 0.005(4) -0.013(4) -0.004(5)
F123 0.064(4) 0.076(6) 0.108(7) 0.015(5) -0.004(4) -0.004(4)
F124 0.109(7) 0.042(5) 0.166(10) 0.018(5) -0.079(8) 0.005(5)
F125 0.110(9) 0.078(8) 0.111(6) -0.028(6) -0.021(5) 0.022(5)
F126 0.073(5) 0.040(5) 0.084(6) 0.013(3) -0.027(4) 0.002(4)
F127 0.094(5) 0.069(6) 0.111(7) 0.042(4) -0.032(4) -0.029(4)
P200 0.097(7) 0.038(5) 0.074(5) -0.010(4) 0.025(5) -0.015(4)
F201 0.171(15) 0.052(7) 0.198(16) -0.033(8) 0.119(14) -0.004(7)
F202 0.167(18) 0.147(14) 0.082(8) 0.027(7) -0.007(8) -0.074(11)
F203 0.097(8) 0.106(10) 0.131(13) 0.047(11) -0.017(9) -0.037(7)
F204 0.084(9) 0.082(9) 0.225(19) 0.037(10) 0.064(12) 0.044(8)
F205 0.125(11) 0.066(9) 0.083(6) 0.010(6) 0.010(7) -0.005(8)
F206 0.057(6) 0.045(7) 0.116(11) 0.011(6) 0.001(5) 0.010(4)
P207 0.077(5) 0.095(5) 0.048(3) 0.005(4) 0.004(3) 0.030(5)
F208 0.41(2) 0.087(5) 0.066(8) 0.004(5) 0.030(12) 0.049(10)
F209 0.125(10) 0.113(10) 0.050(4) 0.009(6) 0.017(5) 0.055(9)
F210 0.145(8) 0.32(3) 0.097(12) 0.083(17) 0.046(8) 0.168(12)
F211 0.18(2) 0.105(7) 0.078(10) 0.003(8) 0.024(16) -0.009(14)
F212 0.105(13) 0.111(11) 0.049(4) 0.005(6) 0.011(6) 0.025(10)
F213 0.071(6) 0.235(14) 0.084(7) 0.026(9) 0.016(5) 0.042(8)
P214 0.074(7) 0.034(5) 0.069(5) 0.019(4) 0.008(5) 0.001(4)
F215 0.189(19) 0.056(10) 0.055(7) 0.008(6) 0.033(8) 0.000(10)
F216 0.073(7) 0.066(9) 0.087(10) 0.004(7) -0.003(6) 0.012(6)
F217 0.081(10) 0.051(8) 0.099(11) -0.012(8) -0.035(10) 0.021(6)
F218 0.128(14) 0.096(12) 0.052(6) 0.021(6) 0.007(7) 0.030(9)
F219 0.072(7) 0.055(11) 0.124(15) -0.025(10) 0.013(8) -0.003(7)
F220 0.078(8) 0.054(7) 0.077(9) 0.009(6) -0.014(7) 0.002(5)
P221 0.042(6) 0.043(5) 0.055(4) -0.003(3) -0.003(6) -0.002(5)
F222 0.081(8) 0.044(5) 0.089(8) -0.007(5) -0.019(7) -0.013(5)
F223 0.046(5) 0.085(10) 0.089(9) 0.008(6) 0.006(5) 0.012(5)
F224 0.063(8) 0.058(7) 0.045(4) -0.007(4) -0.006(5) -0.012(6)
F225 0.093(9) 0.067(8) 0.074(6) 0.022(5) 0.000(5) 0.000(6)
F226 0.054(5) 0.077(11) 0.104(10) -0.011(7) 0.000(5) 0.020(6)
F227 0.064(7) 0.044(6) 0.052(6) -0.003(4) -0.022(5) 0.004(5)
C309 0.191(13) 0.093(10) 0.167(12) -0.013(8) 0.037(10) 0.018(7)
Cl310 0.117(3) 0.234(5) 0.283(5) -0.122(4) -0.085(3) 0.061(3)
Cl311 0.119(2) 0.174(4) 0.138(3) 0.030(2) 0.0022(19) 0.044(2)
Cl312 0.449(9) 0.119(4) 0.269(6) -0.028(4) 0.221(6) -0.021(5)
C34 0.035(13) 0.025(9) 0.074(12) 0.002(7) 0.001(9) -0.016(8)
C434 0.045(9) 0.048(4) 0.051(8) -0.004(5) -0.010(6) -0.014(6)
C35 0.060(15) 0.031(9) 0.047(12) -0.003(7) -0.013(9) 0.003(9)
C435 0.073(11) 0.046(5) 0.038(8) 0.003(5) -0.008(6) -0.004(6)
C431 0.058(10) 0.039(4) 0.065(9) 0.000(5) 0.009(7) 0.012(6)
C31 0.023(12) 0.045(10) 0.048(10) 0.003(7) -0.011(7) 0.006(8)
C432 0.042(9) 0.036(5) 0.064(9) -0.002(5) 0.002(6) 0.009(5)
C32 0.040(13) 0.053(10) 0.026(9) -0.002(6) -0.020(7) 0.011(9)

loop_
_atom_type_symbol
_atom_type_scat_dispersion_real
_atom_type_scat_dispersion_imag
_atom_type_scat_Cromer_Mann_a1
_atom_type_scat_Cromer_Mann_b1
_atom_type_scat_Cromer_Mann_a2
_atom_type_scat_Cromer_Mann_b2
_atom_type_scat_Cromer_Mann_a3
_atom_type_scat_Cromer_Mann_b3
_atom_type_scat_Cromer_Mann_a4
_atom_type_scat_Cromer_Mann_b4
_atom_type_scat_Cromer_Mann_c
_atom_type_scat_source
C 0.0033 0.0016 2.3100 20.8439 1.0200 10.2075 1.5886 0.5687 0.8650 51.6512 0.2156 'International Tables Vol C 4.2.6.8 and 6.1.1.4'
H 0.0000 0.0000 0.4930 10.5109 0.3229 26.1257 0.1402 3.1424 0.0408 57.7998 0.0030 'International Tables Vol C 4.2.6.8 and 6.1.1.4'
N 0.0061 0.0033 12.2126 0.0057 3.1322 9.8933 2.0125 28.9975 1.1663 0.5826 -11.5290 'International Tables Vol C 4.2.6.8 and 6.1.1.4'
F 0.0171 0.0103 3.5392 10.2825 2.6412 4.2944 1.5170 0.2615 1.0243 26.1476 0.2776 'International Tables Vol C 4.2.6.8 and 6.1.1.4'
P 0.1023 0.0942 6.4345 1.9067 4.1791 27.1570 1.7800 0.5260 1.4908 68.1645 1.1149 'International Tables Vol C 4.2.6.8 and 6.1.1.4'
Cl 0.1484 0.1585 11.4604 0.0104 7.1964 1.1662 6.2556 18.5194 1.6455 47.7784 -9.5574 'International Tables Vol C 4.2.6.8 and 6.1.1.4'
O 0.0106 0.0060 3.0485 13.2771 2.2868 5.7011 1.5463 0.3239 0.8670 32.9089 0.2508 'International Tables Vol C 4.2.6.8 and 6.1.1.4'
S 0.1246 0.1234 6.9053 1.4679 5.2034 22.2151 1.4379 0.2536 1.5863 56.1720 0.8669 'International Tables Vol C 4.2.6.8 and 6.1.1.4'

loop_
_geom_angle_atom_site_label_1
_geom_angle_site_symmetry_1
_geom_angle_atom_site_label_2
_geom_angle_atom_site_label_3
_geom_angle_site_symmetry_3
_geom_angle
_geom_angle_publ_flag
C48 2_555 N1 C2 . 125.9(7) yes
C48 2_555 N1 C5 . 126.5(7) yes
C2 . N1 C5 . 107.4(6) yes
N1 . C2 N3 . 108.6(6) yes
N1 . C2 H21 . 124.8 no
N3 . C2 H21 . 126.6 no
C2 . N3 C4 . 109.7(6) yes
C2 . N3 C6 . 124.9(7) yes
C4 . N3 C6 . 125.1(7) yes
N3 . C4 C5 . 105.8(7) yes
N3 . C4 H41 . 126.9 no
C5 . C4 H41 . 127.3 no
N1 . C5 C4 . 108.6(6) yes
N1 . C5 H51 . 125.2 no
C4 . C5 H51 . 126.3 no
N3 . C6 C7 . 121.6(7) yes
N3 . C6 C11 . 118.5(7) yes
C7 . C6 C11 . 119.8(7) yes
C6 . C7 C8 . 120.4(8) yes
C6 . C7 H71 . 120.8 no
C8 . C7 H71 . 118.7 no
C7 . C8 C9 . 118.2(7) yes
C7 . C8 H81 . 120.4 no
C9 . C8 H81 . 121.4 no
C8 . C9 C10 . 121.7(7) yes
C8 . C9 N12 . 118.8(7) yes
C10 . C9 N12 . 119.5(7) yes
C9 . C10 C11 . 121.4(8) yes
C9 . C10 H101 . 119.2 no
C11 . C10 H101 . 119.4 no
C6 . C11 C10 . 118.4(7) yes
C6 . C11 H111 . 120.4 no
C10 . C11 H111 . 121.2 no
C9 . N12 C13 . 127.5(7) yes
C9 . N12 C16 . 125.2(8) yes
C13 . N12 C16 . 107.2(7) yes
N12 . C13 N14 . 110.5(8) yes
N12 . C13 H131 . 124.8 no
N14 . C13 H131 . 124.7 no
C13 . N14 C15 . 107.0(8) yes
C13 . N14 C17 . 125.7(10) yes
C15 . N14 C17 . 127.1(9) yes
N14 . C15 C16 . 109.3(9) yes
N14 . C15 H151 . 125.3 no
C16 . C15 H151 . 125.4 no
N12 . C16 C15 . 105.8(9) yes
N12 . C16 H161 . 127.0 no
C15 . C16 H161 . 127.2 no
N14 . C17 C18 . 110.6(8) yes
N14 . C17 H171 . 108.6 no
C18 . C17 H171 . 107.7 no
N14 . C17 H172 . 110.0 no
C18 . C17 H172 . 110.1 no
H171 . C17 H172 . 109.9 no
C17 . C18 C19 . 122.3(12) yes
C17 . C18 C23 . 119.2(12) yes
C19 . C18 C23 . 118.4(10) yes
C18 . C19 C20 . 122.1(10) yes
C18 . C19 H191 . 118.6 no
C20 . C19 H191 . 119.3 no
C19 . C20 C21 . 120.4(9) yes
C19 . C20 H201 . 119.6 no
C21 . C20 H201 . 120.0 no
C20 . C21 C22 . 118.6(8) yes
C20 . C21 C24 . 119.9(9) yes
C22 . C21 C24 . 121.4(8) yes
C21 . C22 C23 . 118.5(9) yes
C21 . C22 H221 . 120.5 no
C23 . C22 H221 . 121.0 no
C22 . C23 C18 . 122.0(10) yes
C22 . C23 H231 . 118.5 no
C18 . C23 H231 . 119.5 no
C21 . C24 N25 . 111.8(6) yes
C21 . C24 H242 . 109.7 no
N25 . C24 H242 . 109.2 no
C21 . C24 H241 . 107.6 no
N25 . C24 H241 . 108.9 no
H242 . C24 H241 . 109.6 no
C24 . N25 C26 . 125.4(7) yes
C24 . N25 C29 . 126.3(7) yes
C26 . N25 C29 . 108.3(7) yes
N25 . C26 N27 . 109.3(7) yes
N25 . C26 H261 . 124.9 no
N27 . C26 H261 . 125.9 no
C26 . N27 C28 . 107.9(7) yes
C26 . N27 C30 . 125.2(6) yes
C28 . N27 C30 . 126.9(7) yes
N27 . C28 C29 . 107.5(8) yes
N27 . C28 H281 . 125.4 no
C29 . C28 H281 . 127.1 no
N25 . C29 C28 . 107.0(7) yes
N25 . C29 H291 . 125.8 no
C28 . C29 H291 . 127.1 no
N27 . C30 C435 . 119.9(7) yes
N27 . C30 C431 . 119.1(7) yes
C435 . C30 C431 . 121.0(9) yes
N27 . C30 C35 . 117.2(10) yes
N27 . C30 C31 . 119.3(9) yes
C35 . C30 C31 . 123.3(12) yes
N36 . C33 C434 . 118.6(8) yes
N36 . C33 C432 . 118.7(7) yes
C434 . C33 C432 . 122.7(9) yes
N36 . C33 C34 . 119.3(10) yes
N36 . C33 C32 . 120.6(8) yes
C34 . C33 C32 . 120.1(12) yes
C33 . N36 C37 . 124.1(6) yes
C33 . N36 C40 . 127.8(7) yes
C37 . N36 C40 . 108.1(6) yes
N36 . C37 N38 . 108.0(7) yes
N36 . C37 H371 . 126.2 no
N38 . C37 H371 . 125.8 no
C37 . N38 C39 . 108.6(6) yes
C37 . N38 C41 . 124.4(7) yes
C39 . N38 C41 . 127.1(7) yes
N38 . C39 C40 . 109.1(7) yes
N38 . C39 H391 . 124.6 no
C40 . C39 H391 . 126.4 no
N36 . C40 C39 . 106.2(7) yes
N36 . C40 H401 . 126.4 no
C39 . C40 H401 . 127.3 no
N38 . C41 C42 . 112.4(6) yes
N38 . C41 H411 . 107.8 no
C42 . C41 H411 . 108.5 no
N38 . C41 H412 . 108.6 no
C42 . C41 H412 . 109.9 no
H411 . C41 H412 . 109.6 no
C41 . C42 C43 . 121.2(7) yes
C41 . C42 C47 . 120.3(8) yes
C43 . C42 C47 . 118.4(7) yes
C42 . C43 C44 . 122.0(7) yes
C42 . C43 H431 . 119.6 no
C44 . C43 H431 . 118.4 no
C43 . C44 C45 . 119.7(8) yes
C43 . C44 H441 . 119.9 no
C45 . C44 H441 . 120.3 no
C44 . C45 C46 . 119.1(7) yes
C44 . C45 C48 . 118.9(7) yes
C46 . C45 C48 . 122.0(7) yes
C45 . C46 C47 . 120.0(7) yes
C45 . C46 H461 . 120.3 no
C47 . C46 H461 . 119.7 no
C46 . C47 C42 . 120.6(8) yes
C46 . C47 H471 . 119.7 no
C42 . C47 H471 . 119.7 no
C45 . C48 N1 2_555 113.4(6) yes
C45 . C48 H481 . 109.7 no
N1 2_555 C48 H481 . 108.1 no
C45 . C48 H482 . 107.9 no
N1 2_555 C48 H482 . 108.1 no
H481 . C48 H482 . 109.6 no
F101 . P100 F102 . 87.9(5) yes
F101 . P100 F103 . 84.7(6) yes
F102 . P100 F103 . 83.5(6) yes
F101 . P100 F104 . 168.9(7) yes
F102 . P100 F104 . 84.2(6) yes
F103 . P100 F104 . 86.7(6) yes
F101 . P100 F105 . 93.7(6) yes
F102 . P100 F105 . 167.6(8) yes
F103 . P100 F105 . 84.4(7) yes
F104 . P100 F105 . 92.4(6) yes
F101 . P100 F106 . 96.5(7) yes
F102 . P100 F106 . 91.4(7) yes
F103 . P100 F106 . 174.7(8) yes
F104 . P100 F106 . 91.4(6) yes
F105 . P100 F106 . 100.6(8) yes
F108 . P107 F109 . 87.6(7) yes
F108 . P107 F110 . 88.8(9) yes
F109 . P107 F110 . 91.1(8) yes
F108 . P107 F111 . 179.5(8) yes
F109 . P107 F111 . 92.3(7) yes
F110 . P107 F111 . 90.7(8) yes
F108 . P107 F112 . 88.6(10) yes
F109 . P107 F112 . 176.1(10) yes
F110 . P107 F112 . 89.6(9) yes
F111 . P107 F112 . 91.5(8) yes
F108 . P107 F113 . 88.1(10) yes
F109 . P107 F113 . 89.7(9) yes
F110 . P107 F113 . 176.8(12) yes
F111 . P107 F113 . 92.4(9) yes
F112 . P107 F113 . 89.4(10) yes
F115 . P114 F116 . 89.8(6) yes
F115 . P114 F117 . 92.3(4) yes
F116 . P114 F117 . 90.9(5) yes
F115 . P114 F118 . 177.5(6) yes
F116 . P114 F118 . 87.7(5) yes
F117 . P114 F118 . 88.1(5) yes
F115 . P114 F119 . 92.3(5) yes
F116 . P114 F119 . 177.6(5) yes
F117 . P114 F119 . 90.1(5) yes
F118 . P114 F119 . 90.2(5) yes
F115 . P114 F120 . 90.7(4) yes
F116 . P114 F120 . 88.3(5) yes
F117 . P114 F120 . 176.9(5) yes
F118 . P114 F120 . 88.8(4) yes
F119 . P114 F120 . 90.5(5) yes
F122 . P121 F123 . 87.7(9) yes
F122 . P121 F124 . 90.7(12) yes
F123 . P121 F124 . 86.3(7) yes
F122 . P121 F125 . 176.3(10) yes
F123 . P121 F125 . 88.9(11) yes
F124 . P121 F125 . 87.8(9) yes
F122 . P121 F126 . 90.5(9) yes
F123 . P121 F126 . 87.3(11) yes
F124 . P121 F126 . 173.4(13) yes
F125 . P121 F126 . 90.6(13) yes
F122 . P121 F127 . 92.0(10) yes
F123 . P121 F127 . 178.6(14) yes
F124 . P121 F127 . 92.3(12) yes
F125 . P121 F127 . 91.3(11) yes
F126 . P121 F127 . 94.1(8) yes
F201 . P200 F202 . 97.65(5) yes
F201 . P200 F203 . 96.14(9) yes
F202 . P200 F203 . 103.09(7) yes
F201 . P200 F204 . 170.173(10) yes
F202 . P200 F204 . 90.67(5) yes
F203 . P200 F204 . 87.01(6) yes
F201 . P200 F205 . 89.14(5) yes
F202 . P200 F205 . 168.649(12) yes
F203 . P200 F205 . 85.11(8) yes
F204 . P200 F205 . 81.84(9) yes
F201 . P200 F206 . 92.82(7) yes
F202 . P200 F206 . 87.50(9) yes
F203 . P200 F206 . 165.047(16) yes
F204 . P200 F206 . 82.27(7) yes
F205 . P200 F206 . 83.07(6) yes
F208 . P207 F209 . 90.0(8) yes
F208 . P207 F210 . 82.8(15) yes
F209 . P207 F210 . 89.5(10) yes
F208 . P207 F211 . 176.4(14) yes
F209 . P207 F211 . 89.4(11) yes
F210 . P207 F211 . 93.6(19) yes
F208 . P207 F212 . 90.6(11) yes
F209 . P207 F212 . 178.4(11) yes
F210 . P207 F212 . 92.0(11) yes
F211 . P207 F212 . 90.1(12) yes
F208 . P207 F213 . 95.9(13) yes
F209 . P207 F213 . 86.4(8) yes
F210 . P207 F213 . 175.7(12) yes
F211 . P207 F213 . 87.6(11) yes
F212 . P207 F213 . 92.1(10) yes
F215 . P214 F216 . 86.65(8) yes
F215 . P214 F217 . 87.00(9) yes
F216 . P214 F217 . 83.11(9) yes
F215 . P214 F218 . 175.209(4) yes
F216 . P214 F218 . 89.22(8) yes
F217 . P214 F218 . 90.09(5) yes
F215 . P214 F219 . 91.86(8) yes
F216 . P214 F219 . 175.157(4) yes
F217 . P214 F219 . 92.22(6) yes
F218 . P214 F219 . 92.07(7) yes
F215 . P214 F220 . 89.80(6) yes
F216 . P214 F220 . 90.87(9) yes
F217 . P214 F220 . 173.327(5) yes
F218 . P214 F220 . 92.69(5) yes
F219 . P214 F220 . 93.74(6) yes
F222 . P221 F223 . 94.5(13) yes
F222 . P221 F224 . 89.9(15) yes
F223 . P221 F224 . 91.9(18) yes
F222 . P221 F225 . 95.4(15) yes
F223 . P221 F225 . 93.0(12) yes
F224 . P221 F225 . 172.5(15) yes
F222 . P221 F226 . 90.1(12) yes
F223 . P221 F226 . 173.8(18) yes
F224 . P221 F226 . 83.9(10) yes
F225 . P221 F226 . 90.8(14) yes
F222 . P221 F227 . 174.1(14) yes
F223 . P221 F227 . 90.2(13) yes
F224 . P221 F227 . 86.4(12) yes
F225 . P221 F227 . 87.9(15) yes
F226 . P221 F227 . 85.0(11) yes
Cl310 . C309 Cl311 . 114.07(4) yes
Cl310 . C309 Cl312 . 106.46(8) yes
Cl311 . C309 Cl312 . 107.99(4) yes
Cl310 . C309 H3091 . 110.4 no
Cl311 . C309 H3091 . 109.3 no
Cl312 . C309 H3091 . 108.5 no
C33 . C34 C35 . 120.9(18) yes
C33 . C34 H341 . 119.4 no
C35 . C34 H341 . 119.6 no
C33 . C434 C435 . 117.8(12) yes
C33 . C434 H4341 . 120.8 no
C435 . C434 H4341 . 121.4 no
C34 . C35 C30 . 117.0(17) yes
C34 . C35 H351 . 121.5 no
C30 . C35 H351 . 121.5 no
C434 . C435 C30 . 120.4(12) yes
C434 . C435 H4351 . 119.4 no
C30 . C435 H4351 . 120.1 no
C30 . C431 C432 . 118.9(10) yes
C30 . C431 H4311 . 120.9 no
C432 . C431 H4311 . 120.2 no
C30 . C31 C32 . 117.9(15) yes
C30 . C31 H311 . 121.4 no
C32 . C31 H311 . 120.7 no
C431 . C432 C33 . 119.1(10) yes
C431 . C432 H4321 . 120.5 no
C33 . C432 H4321 . 120.4 no
C31 . C32 C33 . 120.0(15) yes
C31 . C32 H321 . 119.9 no
C33 . C32 H321 . 120.1 no

loop_
_geom_bond_atom_site_label_1
_geom_bond_atom_site_label_2
_geom_bond_site_symmetry_2
_geom_bond_distance
_geom_bond_publ_flag
N1 C48 2_555 1.467(9) yes
N1 C2 . 1.330(8) yes
N1 C5 . 1.380(9) yes
C2 N3 . 1.311(9) yes
C2 H21 . 0.933 no
N3 C4 . 1.381(9) yes
N3 C6 . 1.419(9) yes
C4 C5 . 1.330(10) yes
C4 H41 . 0.931 no
C5 H51 . 0.922 no
C6 C7 . 1.373(10) yes
C6 C11 . 1.401(10) yes
C7 C8 . 1.388(10) yes
C7 H71 . 0.934 no
C8 C9 . 1.391(10) yes
C8 H81 . 0.921 no
C9 C10 . 1.321(10) yes
C9 N12 . 1.409(9) yes
C10 C11 . 1.386(10) yes
C10 H101 . 0.925 no
C11 H111 . 0.939 no
N12 C13 . 1.307(10) yes
N12 C16 . 1.381(11) yes
C13 N14 . 1.329(10) yes
C13 H131 . 0.932 no
N14 C15 . 1.328(12) yes
N14 C17 . 1.486(11) yes
C15 C16 . 1.348(12) yes
C15 H151 . 0.919 no
C16 H161 . 0.953 no
C17 C18 . 1.494(13) yes
C17 H171 . 0.964 no
C17 H172 . 0.974 no
C18 C19 . 1.362(14) yes
C18 C23 . 1.336(14) yes
C19 C20 . 1.358(12) yes
C19 H191 . 0.935 no
C20 C21 . 1.398(11) yes
C20 H201 . 0.928 no
C21 C22 . 1.366(11) yes
C21 C24 . 1.476(10) yes
C22 C23 . 1.429(13) yes
C22 H221 . 0.934 no
C23 H231 . 0.933 no
C24 N25 . 1.464(10) yes
C24 H242 . 0.969 no
C24 H241 . 0.973 no
N25 C26 . 1.316(8) yes
N25 C29 . 1.354(10) yes
C26 N27 . 1.317(9) yes
C26 H261 . 0.929 no
N27 C28 . 1.355(9) yes
N27 C30 . 1.439(8) yes
C28 C29 . 1.342(11) yes
C28 H281 . 0.917 no
C29 H291 . 0.933 no
C30 C435 . 1.387(8) yes
C30 C431 . 1.390(8) yes
C30 C35 . 1.378(9) yes
C30 C31 . 1.391(9) yes
C33 N36 . 1.443(8) yes
C33 C434 . 1.385(8) yes
C33 C432 . 1.378(8) yes
C33 N36 . 1.443(8) yes
C33 C34 . 1.393(9) yes
C33 C32 . 1.389(9) yes
N36 C37 . 1.337(8) yes
N36 C40 . 1.356(9) yes
C37 N38 . 1.304(8) yes
C37 H371 . 0.925 no
N38 C39 . 1.331(10) yes
N38 C41 . 1.469(9) yes
C39 C40 . 1.323(10) yes
C39 H391 . 0.920 no
C40 H401 . 0.932 no
C41 C42 . 1.490(10) yes
C41 H411 . 0.982 no
C41 H412 . 0.969 no
C42 C43 . 1.390(11) yes
C42 C47 . 1.367(10) yes
C43 C44 . 1.379(10) yes
C43 H431 . 0.943 no
C44 C45 . 1.394(10) yes
C44 H441 . 0.932 no
C45 C46 . 1.384(10) yes
C45 C48 . 1.489(9) yes
C46 C47 . 1.418(10) yes
C46 H461 . 0.953 no
C47 H471 . 0.929 no
C48 H481 . 0.968 no
C48 H482 . 0.979 no
P100 F101 . 1.599(9) yes
P100 F102 . 1.663(10) yes
P100 F103 . 1.700(10) yes
P100 F104 . 1.583(10) yes
P100 F105 . 1.479(10) yes
P100 F106 . 1.441(10) yes
P107 F108 . 1.606(15) yes
P107 F109 . 1.563(11) yes
P107 F110 . 1.640(15) yes
P107 F111 . 1.537(14) yes
P107 F112 . 1.574(13) yes
P107 F113 . 1.614(19) yes
P114 F115 . 1.569(8) yes
P114 F116 . 1.617(8) yes
P114 F117 . 1.596(7) yes
P114 F118 . 1.616(8) yes
P114 F119 . 1.566(9) yes
P114 F120 . 1.606(7) yes
P121 F122 . 1.606(19) yes
P121 F123 . 1.654(15) yes
P121 F124 . 1.619(18) yes
P121 F125 . 1.60(2) yes
P121 F126 . 1.504(19) yes
P121 F127 . 1.503(15) yes
P200 F201 . 1.4084(9) yes
P200 F202 . 1.3768(11) yes
P200 F203 . 1.4576(12) yes
P200 F204 . 1.6524(11) yes
P200 F205 . 1.7219(15) yes
P200 F206 . 1.6824(13) yes
P207 F208 . 1.544(18) yes
P207 F209 . 1.623(14) yes
P207 F210 . 1.429(19) yes
P207 F211 . 1.58(3) yes
P207 F212 . 1.570(15) yes
P207 F213 . 1.547(15) yes
P214 F215 . 1.6344(13) yes
P214 F216 . 1.6337(12) yes
P214 F217 . 1.6062(11) yes
P214 F218 . 1.5575(13) yes
P214 F219 . 1.5850(12) yes
P214 F220 . 1.5290(11) yes
P221 F222 . 1.52(2) yes
P221 F223 . 1.49(2) yes
P221 F224 . 1.65(3) yes
P221 F225 . 1.59(3) yes
P221 F226 . 1.683(17) yes
P221 F227 . 1.65(3) yes
C309 Cl310 . 1.6549(11) yes
C309 Cl311 . 1.7209(13) yes
C309 Cl312 . 1.7304(12) yes
C309 H3091 . 0.981 no
C34 C35 . 1.391(9) yes
C34 H341 . 0.936 no
C434 C435 . 1.387(8) yes
C434 H4341 . 0.933 no
C35 H351 . 0.931 no
C435 H4351 . 0.931 no
C431 C432 . 1.394(8) yes
C431 H4311 . 0.944 no
C31 C32 . 1.391(9) yes
C31 H311 . 0.934 no
C432 H4321 . 0.928 no
C32 H321 . 0.935 no

loop_
_platon_squeeze_void_nr
_platon_squeeze_void_average_x
_platon_squeeze_void_average_y
_platon_squeeze_void_average_z
_platon_squeeze_void_volume
_platon_squeeze_void_count_electrons
_platon_squeeze_void_content
1 0.500 0.500 0.500 205 63 ' '
2 0.500 0.500 0.000 280 85 ' '
